data_7133524
loop_
_publ_author_name
'Chaurasia, Avinash'
'Kumar, Abhishek'

_publ_section_title
;
 Removal of mercury and lead ions from water using bioinspired
 N<sub>3</sub>Se<sub>3</sub> type small sized moieties.
;
_journal_issue 72
_journal_name_full 'Chemical communications (Cambridge, England)'
_journal_page_first 9841
_journal_page_last 9844
_journal_paper_doi 10.1039/d4cc03587a
_journal_volume 60
_journal_year 2024
_chemical_formula_moiety 'C21 H12 Cl3 N3 Se3'
_chemical_formula_sum 'C21 H12 Cl3 N3 Se3'
_chemical_formula_weight 649.57
_space_group_crystal_system monoclinic
_space_group_IT_number 14
_space_group_name_Hall '-P 2ybc'
_space_group_name_H-M_alt 'P 1 21/c 1'
_atom_sites_solution_hydrogens geom
_atom_sites_solution_primary iterative
_audit_creation_date 2024-05-09
_audit_creation_method
;
Olex2 1.5
(compiled 2023.08.24 svn.re1ec1418 for OlexSys, GUI svn.r6817)
;
_audit_update_record
;
2024-06-21 deposited with the CCDC.	2024-08-13 downloaded from the CCDC.
;
_cell_angle_alpha 90
_cell_angle_beta 97.759(2)
_cell_angle_gamma 90
_cell_formula_units_Z 4
_cell_length_a 24.4179(6)
_cell_length_b 8.94957(18)
_cell_length_c 10.6055(3)
_cell_measurement_reflns_used 17721
_cell_measurement_temperature 293
_cell_measurement_theta_max 25.7510
_cell_measurement_theta_min 2.4230
_cell_volume 2296.40(10)
_computing_cell_refinement 'CrysAlisPro 1.171.42.63a (Rigaku OD, 2022)'
_computing_data_collection 'CrysAlisPro 1.171.42.63a (Rigaku OD, 2022)'
_computing_data_reduction 'CrysAlisPro 1.171.42.63a (Rigaku OD, 2022)'
_computing_molecular_graphics 'Olex2 1.5 (Dolomanov et al., 2009)'
_computing_publication_material 'Olex2 1.5 (Dolomanov et al., 2009)'
_computing_structure_refinement 'SHELXL 2019/2 (Sheldrick, 2015)'
_computing_structure_solution 'olex2.solve 1.5 (Bourhis et al., 2015)'
_diffrn_ambient_temperature 293
_diffrn_detector 'Hybrid Pixel Array Detector'
_diffrn_detector_area_resol_mean 10.0000
_diffrn_detector_type HyPix3000
_diffrn_measured_fraction_theta_full 1.000
_diffrn_measured_fraction_theta_max 0.973
_diffrn_measurement_details
;
List of Runs (angles in degrees, time in seconds):

  # Type    Start    End  Width  t~exp~   \w     \q     \k     \f   Frames
#--------------------------------------------------------------------------
  1  \w     -4.00  35.00   0.50   13.31    --   11.77-108.00-147.00   78
  2  \w    -26.00  -1.00   0.50   13.31    --  -11.14 -99.00 -30.00   50
  3  \w    -25.00  12.00   0.50   13.31    --  -11.14  38.00-180.00   74
  4  \w    -22.00  19.00   0.50   13.31    --  -11.14 -99.00-120.00   82
  5  \w    -26.00   4.00   0.50   13.31    --  -11.14 -99.00  60.00   60
  6  \w    -26.00  40.00   0.50   13.31    --  -11.14  57.00 -90.00  132
  7  \w    -78.00 -46.00   0.50   13.31    --  -11.14 -57.00-180.00   64
  8  \w    -37.00   1.00   0.50   13.31    --  -11.14 -38.00  60.00   76
  9  \w    -24.00   4.00   0.50   13.31    --  -11.14 -99.00   0.00   56
 10  \w    -20.00  18.00   0.50   13.31    --  -11.14 -99.00 -60.00   76
 11  \w     -6.00  52.00   0.50   13.31    --  -11.14  38.00  60.00  116
 12  \w    -17.00  23.00   0.50   13.31    --  -11.14 -99.00 120.00   80
 13  \w    -29.00  -3.00   0.50   13.31    --  -11.14 -57.00-180.00   52
 14  \w     20.00  55.00   0.50   13.31    --  -11.14  38.00-180.00   70
 15  \w    -25.00   0.00   0.50   13.31    --  -11.14 -99.00-150.00   50
 16  \w     -8.00  74.00   0.50   13.31    --   11.77  19.00 120.00  164
 17  \w     24.00  51.00   0.50   13.31    --   11.77-125.00 -60.00   54
 18  \w    -48.00   5.00   0.50   13.31    --   11.77 -19.00  30.00  106
 19  \w     59.00  84.00   0.50   13.31    --   11.77  19.00-150.00   50
 20  \w     14.00  46.00   0.50   13.31    --   11.77-125.00-120.00   64
 21  \w     -1.00  56.00   0.50   13.31    --   11.77  38.00  60.00  114
 22  \w    -54.00 -15.00   0.50   13.31    --   11.77 -19.00 -90.00   78
 23  \w     31.00  80.00   0.50   13.31    --   11.77  57.00 -60.00   98
 24  \w     -8.00  17.00   0.50   13.31    --   11.77  57.00 -60.00   50
 25  \w     19.00  46.00   0.50   13.31    --   11.77  19.00-150.00   54
 26  \w     24.00  51.00   0.50   13.31    --   11.77-125.00   0.00   54
 27  \w     -2.00  73.00   0.50   13.31    --   11.77  38.00   0.00  150
 28  \w     -2.00  24.00   0.50   13.31    --   11.77  38.00 -30.00   52
 29  \w    -46.00 -14.00   0.50   13.31    --   11.77 -77.00  60.00   64
 30  \w     25.00  51.00   0.50   13.31    --   11.77-125.00-180.00   52
 31  \w     48.00  73.00   0.50   13.31    --   11.77  77.00 -60.00   50
 32  \w     -2.00  34.00   0.50   13.31    --   11.77  77.00 -60.00   72
 33  \w    -55.00 -25.00   0.50   13.31    --   11.77 -19.00-150.00   60
 34  \w    -24.00   1.00   0.50   13.31    --   11.77 -99.00 -60.00   50
 35  \w     19.00  44.00   0.50   13.31    --   11.77 -99.00 -60.00   50
 36  \w      9.00  48.00   0.50   13.31    --   11.77-125.00 120.00   78
 37  \w    -25.00   1.00   0.50   13.31    --   11.77 -19.00 -30.00   52
 38  \w    -53.00 -28.00   0.50   13.31    --   11.77 -19.00 -30.00   50
;
_diffrn_measurement_device 'four-circle diffractometer'
_diffrn_measurement_device_type 'XtaLAB Synergy, Dualflex, HyPix3000'
_diffrn_measurement_method '\w scans'
_diffrn_orient_matrix_type 'CrysAlisPro convention (1999,Acta A55,543-557)'
_diffrn_orient_matrix_UB_11 -0.0290016000
_diffrn_orient_matrix_UB_12 -0.0112910000
_diffrn_orient_matrix_UB_13 -0.0111921000
_diffrn_orient_matrix_UB_21 0.0042797000
_diffrn_orient_matrix_UB_22 -0.0761799000
_diffrn_orient_matrix_UB_23 -0.0143696000
_diffrn_orient_matrix_UB_31 0.0000744000
_diffrn_orient_matrix_UB_32 -0.0187680000
_diffrn_orient_matrix_UB_33 0.0649915000
_diffrn_radiation_monochromator mirror
_diffrn_radiation_probe x-ray
_diffrn_radiation_type 'Mo K\a'
_diffrn_radiation_wavelength 0.71073
_diffrn_reflns_av_R_equivalents 0.0523
_diffrn_reflns_av_unetI/netI 0.0363
_diffrn_reflns_Laue_measured_fraction_full 1.000
_diffrn_reflns_Laue_measured_fraction_max 0.973
_diffrn_reflns_limit_h_max 31
_diffrn_reflns_limit_h_min -31
_diffrn_reflns_limit_k_max 11
_diffrn_reflns_limit_k_min -11
_diffrn_reflns_limit_l_max 13
_diffrn_reflns_limit_l_min -13
_diffrn_reflns_number 48887
_diffrn_reflns_point_group_measured_fraction_full 1.000
_diffrn_reflns_point_group_measured_fraction_max 0.973
_diffrn_reflns_theta_full 25.242
_diffrn_reflns_theta_max 27.079
_diffrn_reflns_theta_min 2.426
_diffrn_source 'micro-focus sealed X-ray tube'
_diffrn_source_type 'PhotonJet (Mo) X-ray Source'
_exptl_absorpt_coefficient_mu 5.168
_exptl_absorpt_correction_T_max 1.00000
_exptl_absorpt_correction_T_min 0.38684
_exptl_absorpt_correction_type multi-scan
_exptl_absorpt_process_details
;
CrysAlisPro 1.171.42.63a (Rigaku Oxford Diffraction, 2022)
Empirical absorption correction using spherical harmonics,
implemented in SCALE3 ABSPACK scaling algorithm.
;
_exptl_crystal_colour colourless
_exptl_crystal_colour_primary colourless
_exptl_crystal_density_diffrn 1.879
_exptl_crystal_description cube
_exptl_crystal_F_000 1248
_exptl_crystal_preparation 'With Acetonitrile by slow evaporation'
_exptl_crystal_size_max 0.22
_exptl_crystal_size_mid 0.19
_exptl_crystal_size_min 0.17
_refine_diff_density_max 1.129
_refine_diff_density_min -0.999
_refine_diff_density_rms 0.081
_refine_ls_extinction_method none
_refine_ls_goodness_of_fit_ref 1.123
_refine_ls_hydrogen_treatment constr
_refine_ls_matrix_type full
_refine_ls_number_parameters 271
_refine_ls_number_reflns 4930
_refine_ls_number_restraints 0
_refine_ls_restrained_S_all 1.123
_refine_ls_R_factor_all 0.0835
_refine_ls_R_factor_gt 0.0551
_refine_ls_shift/su_max 0.001
_refine_ls_shift/su_mean 0.000
_refine_ls_structure_factor_coef Fsqd
_refine_ls_weighting_details 'w=1/[\s^2^(Fo^2^)+(0.0238P)^2^+6.1048P] where P=(Fo^2^+2Fc^2^)/3'
_refine_ls_weighting_scheme calc
_refine_ls_wR_factor_gt 0.0949
_refine_ls_wR_factor_ref 0.1023
_reflns_Friedel_coverage 0.000
_reflns_number_gt 3723
_reflns_number_total 4930
_reflns_threshold_expression 'I > 2\s(I)'
_cod_data_source_file d4cc03587a2.cif
_cod_data_source_block t6_auto
_cod_depositor_comments 'Adding full bibliography for 7133524.cif.'
_cod_original_cell_volume 2296.39(9)
_cod_database_code 7133524
_shelx_shelxl_version_number 2019/2
_chemical_oxdiff_formula 'C H Se Cl'
_shelx_space_group_comment
;
The symmetry employed for this shelxl refinement is uniquely defined
by the following loop, which should always be used as a source of
symmetry information in preference to the above space-group names.
They are only intended as comments.
;
_shelx_estimated_absorpt_t_max 0.474
_shelx_estimated_absorpt_t_min 0.396
_olex2_refinement_description
;
1. Fixed Uiso
 At 1.2 times of:
  All C(H) groups
2.a Aromatic/amide H refined with riding coordinates:
 C2(H2), C9(H9), C4(H4), C16(H16), C18(H18), C7(H7), C19(H19), C11(H11),
 C5(H5), C17(H17), C12(H12), C15(H15)
;
_olex2_date_sample_data_collection 2023-10-24
_olex2_date_sample_submission 2023-10-23
_olex2_submission_special_instructions 'No special instructions were received'
_oxdiff_exptl_absorpt_empirical_details
;
Empirical correction (ABSPACK) includes:
- Absorption correction using spherical harmonics
- Frame scaling
;
_oxdiff_exptl_absorpt_empirical_full_max 1.643
_oxdiff_exptl_absorpt_empirical_full_min 0.581

loop_
_space_group_symop_operation_xyz
'x, y, z'
'-x, y+1/2, -z+1/2'
'-x, -y, -z'
'x, -y-1/2, z-1/2'

loop_
_atom_site_label
_atom_site_type_symbol
_atom_site_fract_x
_atom_site_fract_y
_atom_site_fract_z
_atom_site_U_iso_or_equiv
_atom_site_adp_type
_atom_site_occupancy
_atom_site_site_symmetry_order
_atom_site_calc_flag
_atom_site_refinement_flags_posn
_atom_site_refinement_flags_adp
_atom_site_refinement_flags_occupancy
_atom_site_disorder_assembly
_atom_site_disorder_group
Se1 Se 0.72608(2) 1.09376(6) 0.91079(5) 0.04890(16) Uani 1 1 d . . . . .
Cl4 Cl 0.54645(8) 0.0008(2) 0.87824(18) 0.0836(5) Uani 1 1 d . . . . .
Cl6 Cl 0.96862(8) 0.7203(2) 0.5520(2) 0.1085(7) Uani 1 1 d . . . . .
N7 N 0.67402(17) 0.8527(5) 0.9926(4) 0.0477(11) Uani 1 1 d . . . . .
C2 C 0.9165(3) 0.5479(7) 0.7048(6) 0.0663(17) Uani 1 1 d . . . . .
H2 H 0.949808 0.497236 0.724075 0.080 Uiso 1 1 calc R U . . .
N8 N 0.73895(16) 0.7904(4) 0.8520(4) 0.0410(9) Uani 1 1 d . . . . .
C9 C 0.5450(2) 0.3010(8) 0.8695(6) 0.0687(17) Uani 1 1 d . . . . .
H9 H 0.523449 0.289529 0.790798 0.082 Uiso 1 1 calc R U . . .
C6 C 0.9121(2) 0.6675(7) 0.6236(6) 0.0607(15) Uani 1 1 d . . . . .
C3 C 0.7879(2) 1.0909(5) 0.8174(4) 0.0405(11) Uani 1 1 d . . . . .
C4 C 0.8405(2) 1.0724(6) 0.8804(5) 0.0495(13) Uani 1 1 d . . . . .
H4 H 0.845639 1.052405 0.967303 0.059 Uiso 1 1 calc R U . . .
N10 N 0.68525(18) 0.5994(5) 0.9315(4) 0.0506(11) Uani 1 1 d . . . . .
C10 C 0.5639(2) 0.1777(6) 0.9381(6) 0.0542(14) Uani 1 1 d . . . . .
C16 C 0.5961(2) 0.1922(7) 1.0519(6) 0.0619(15) Uani 1 1 d . . . . .
H16 H 0.609251 0.107607 1.097135 0.074 Uiso 1 1 calc R U . . .
C18 C 0.8632(2) 0.7454(6) 0.5961(5) 0.0539(14) Uani 1 1 d . . . . .
H18 H 0.861273 0.827649 0.542112 0.065 Uiso 1 1 calc R U . . .
C7 C 0.7805(2) 1.1177(6) 0.6878(5) 0.0485(13) Uani 1 1 d . . . . .
H7 H 0.745057 1.128289 0.644148 0.058 Uiso 1 1 calc R U . . .
C19 C 0.8700(2) 0.5038(6) 0.7577(5) 0.0541(14) Uani 1 1 d . . . . .
H19 H 0.872265 0.423253 0.813633 0.065 Uiso 1 1 calc R U . . .
C11 C 0.8256(2) 1.1289(6) 0.6236(5) 0.0532(14) Uani 1 1 d . . . . .
H11 H 0.820873 1.147478 0.536524 0.064 Uiso 1 1 calc R U . . .
C8 C 0.8206(2) 0.5786(5) 0.7280(5) 0.0437(12) Uani 1 1 d . . . . .
C5 C 0.6096(2) 0.3353(7) 1.1017(6) 0.0635(16) Uani 1 1 d . . . . .
H5 H 0.630998 0.346494 1.180582 0.076 Uiso 1 1 calc R U . . .
C14 C 0.8774(2) 1.1123(6) 0.6889(5) 0.0530(14) Uani 1 1 d . . . . .
C13 C 0.5905(2) 0.4580(7) 1.0315(6) 0.0586(15) Uani 1 1 d . . . . .
C17 C 0.8855(2) 1.0831(6) 0.8161(6) 0.0579(14) Uani 1 1 d . . . . .
H17 H 0.921005 1.070695 0.858822 0.069 Uiso 1 1 calc R U . . .
C12 C 0.8170(2) 0.7010(6) 0.6486(5) 0.0463(12) Uani 1 1 d . . . . .
H12 H 0.783956 0.753120 0.630653 0.056 Uiso 1 1 calc R U . . .
Se6 Se 0.75711(2) 0.48979(6) 0.78622(5) 0.05190(16) Uani 1 1 d . . . . .
Se5 Se 0.60700(3) 0.65560(8) 1.09643(7) 0.0805(2) Uani 1 1 d . . . . .
Cl1 Cl 0.93422(7) 1.1290(2) 0.60697(17) 0.0862(5) Uani 1 1 d . . . . .
C21 C 0.71205(19) 0.8849(5) 0.9186(4) 0.0389(11) Uani 1 1 d . . . . .
C20 C 0.7245(2) 0.6492(5) 0.8658(5) 0.0410(11) Uani 1 1 d . . . . .
C15 C 0.5576(3) 0.4417(7) 0.9164(6) 0.0691(17) Uani 1 1 d . . . . .
H15 H 0.544055 0.525478 0.870537 0.083 Uiso 1 1 calc R U . . .
C1 C 0.6619(2) 0.7060(6) 0.9925(5) 0.0511(13) Uani 1 1 d . . . . .

loop_
_atom_site_aniso_label
_atom_site_aniso_U_11
_atom_site_aniso_U_22
_atom_site_aniso_U_33
_atom_site_aniso_U_23
_atom_site_aniso_U_13
_atom_site_aniso_U_12
Se1 0.0552(3) 0.0363(3) 0.0586(3) -0.0051(2) 0.0202(3) -0.0023(2)
Cl4 0.0857(12) 0.0712(11) 0.0961(13) -0.0225(10) 0.0201(10) -0.0154(9)
Cl6 0.0650(11) 0.1033(15) 0.168(2) 0.0250(14) 0.0548(13) -0.0021(10)
N7 0.046(2) 0.046(2) 0.055(3) -0.007(2) 0.023(2) -0.008(2)
C2 0.053(4) 0.061(4) 0.085(5) 0.005(3) 0.010(3) 0.011(3)
N8 0.045(2) 0.037(2) 0.043(2) -0.0021(18) 0.0112(19) -0.0053(18)
C9 0.054(4) 0.082(5) 0.067(4) -0.004(4) 0.001(3) -0.001(3)
C6 0.050(3) 0.062(4) 0.073(4) -0.003(3) 0.017(3) -0.006(3)
C3 0.053(3) 0.031(2) 0.041(3) -0.002(2) 0.016(2) -0.006(2)
C4 0.052(3) 0.053(3) 0.042(3) 0.010(2) 0.003(2) -0.006(3)
N10 0.056(3) 0.041(2) 0.060(3) -0.007(2) 0.025(2) -0.009(2)
C10 0.047(3) 0.057(4) 0.062(4) -0.008(3) 0.018(3) -0.007(3)
C16 0.068(4) 0.062(4) 0.057(4) 0.009(3) 0.012(3) 0.004(3)
C18 0.056(4) 0.047(3) 0.060(4) 0.005(3) 0.012(3) -0.003(3)
C7 0.051(3) 0.048(3) 0.045(3) 0.002(2) 0.002(2) 0.005(2)
C19 0.060(4) 0.049(3) 0.053(3) 0.005(3) 0.006(3) 0.009(3)
C11 0.064(4) 0.055(3) 0.041(3) 0.003(2) 0.007(3) 0.001(3)
C8 0.052(3) 0.039(3) 0.041(3) -0.005(2) 0.013(2) -0.004(2)
C5 0.055(4) 0.076(4) 0.059(4) -0.003(3) 0.008(3) -0.011(3)
C14 0.060(4) 0.049(3) 0.055(3) 0.001(3) 0.023(3) -0.005(3)
C13 0.052(3) 0.057(4) 0.072(4) -0.001(3) 0.028(3) -0.010(3)
C17 0.049(3) 0.060(4) 0.064(4) 0.007(3) 0.004(3) -0.002(3)
C12 0.048(3) 0.044(3) 0.047(3) -0.001(2) 0.007(2) 0.001(2)
Se6 0.0673(4) 0.0350(3) 0.0580(3) -0.0043(2) 0.0250(3) -0.0041(3)
Se5 0.0865(5) 0.0640(4) 0.1048(5) -0.0190(4) 0.0633(4) -0.0253(4)
Cl1 0.0721(11) 0.1059(14) 0.0892(12) 0.0082(10) 0.0417(9) -0.0103(10)
C21 0.037(3) 0.038(3) 0.042(3) -0.004(2) 0.007(2) -0.006(2)
C20 0.044(3) 0.037(3) 0.043(3) -0.002(2) 0.006(2) 0.000(2)
C15 0.065(4) 0.062(4) 0.080(5) 0.015(3) 0.011(4) 0.007(3)
C1 0.048(3) 0.049(3) 0.059(3) -0.001(3) 0.017(3) -0.008(3)

loop_
_atom_type_symbol
_atom_type_description
_atom_type_scat_dispersion_real
_atom_type_scat_dispersion_imag
_atom_type_scat_source
C C 0.0033 0.0016 'International Tables Vol C Tables 4.2.6.8 and 6.1.1.4'
H H 0.0000 0.0000 'International Tables Vol C Tables 4.2.6.8 and 6.1.1.4'
Cl Cl 0.1484 0.1585 'International Tables Vol C Tables 4.2.6.8 and 6.1.1.4'
N N 0.0061 0.0033 'International Tables Vol C Tables 4.2.6.8 and 6.1.1.4'
Se Se -0.0929 2.2259 'International Tables Vol C Tables 4.2.6.8 and 6.1.1.4'

loop_
_geom_angle_atom_site_label_1
_geom_angle_atom_site_label_2
_geom_angle_atom_site_label_3
_geom_angle
_geom_angle_site_symmetry_1
_geom_angle_site_symmetry_3
_geom_angle_publ_flag
C21 Se1 C3 99.68(19) . . ?
C21 N7 C1 112.5(4) . . ?
C6 C2 H2 120.7 . . ?
C6 C2 C19 118.6(5) . . ?
C19 C2 H2 120.7 . . ?
C20 N8 C21 112.9(4) . . ?
C10 C9 H9 119.9 . . ?
C10 C9 C15 120.3(6) . . ?
C15 C9 H9 119.9 . . ?
C2 C6 Cl6 119.5(5) . . ?
C2 C6 C18 121.3(5) . . ?
C18 C6 Cl6 119.2(5) . . ?
C4 C3 Se1 120.0(4) . . ?
C4 C3 C7 119.5(5) . . ?
C7 C3 Se1 120.4(4) . . ?
C3 C4 H4 119.8 . . ?
C17 C4 C3 120.4(5) . . ?
C17 C4 H4 119.8 . . ?
C1 N10 C20 113.7(4) . . ?
C9 C10 Cl4 119.5(5) . . ?
C16 C10 Cl4 119.8(5) . . ?
C16 C10 C9 120.7(6) . . ?
C10 C16 H16 120.0 . . ?
C10 C16 C5 120.0(6) . . ?
C5 C16 H16 120.0 . . ?
C6 C18 H18 120.0 . . ?
C6 C18 C12 120.0(5) . . ?
C12 C18 H18 120.0 . . ?
C3 C7 H7 120.0 . . ?
C11 C7 C3 120.0(5) . . ?
C11 C7 H7 120.0 . . ?
C2 C19 H19 119.8 . . ?
C8 C19 C2 120.4(5) . . ?
C8 C19 H19 119.8 . . ?
C7 C11 H11 120.3 . . ?
C14 C11 C7 119.4(5) . . ?
C14 C11 H11 120.3 . . ?
C19 C8 Se6 116.5(4) . . ?
C12 C8 C19 120.5(5) . . ?
C12 C8 Se6 122.6(4) . . ?
C16 C5 H5 120.7 . . ?
C13 C5 C16 118.6(6) . . ?
C13 C5 H5 120.7 . . ?
C11 C14 Cl1 119.0(4) . . ?
C17 C14 C11 121.5(5) . . ?
C17 C14 Cl1 119.6(5) . . ?
C5 C13 Se5 120.2(5) . . ?
C5 C13 C15 120.8(6) . . ?
C15 C13 Se5 119.0(5) . . ?
C4 C17 H17 120.4 . . ?
C14 C17 C4 119.3(5) . . ?
C14 C17 H17 120.4 . . ?
C18 C12 H12 120.4 . . ?
C8 C12 C18 119.2(5) . . ?
C8 C12 H12 120.4 . . ?
C20 Se6 C8 103.8(2) . . ?
C1 Se5 C13 98.1(2) . . ?
N7 C21 Se1 112.5(3) . . ?
N7 C21 N8 127.7(4) . . ?
N8 C21 Se1 119.8(3) . . ?
N8 C20 N10 126.6(4) . . ?
N8 C20 Se6 122.4(4) . . ?
N10 C20 Se6 110.9(3) . . ?
C9 C15 C13 119.6(6) . . ?
C9 C15 H15 120.2 . . ?
C13 C15 H15 120.2 . . ?
N7 C1 Se5 113.8(4) . . ?
N10 C1 N7 126.4(5) . . ?
N10 C1 Se5 119.8(4) . . ?

loop_
_geom_bond_atom_site_label_1
_geom_bond_atom_site_label_2
_geom_bond_distance
_geom_bond_site_symmetry_2
_geom_bond_publ_flag
Se1 C3 1.915(5) . ?
Se1 C21 1.904(5) . ?
Cl4 C10 1.737(6) . ?
Cl6 C6 1.728(6) . ?
N7 C21 1.326(6) . ?
N7 C1 1.346(6) . ?
C2 H2 0.9300 . ?
C2 C6 1.369(8) . ?
C2 C19 1.389(8) . ?
N8 C21 1.331(6) . ?
N8 C20 1.325(6) . ?
C9 H9 0.9300 . ?
C9 C10 1.367(8) . ?
C9 C15 1.374(9) . ?
C6 C18 1.381(8) . ?
C3 C4 1.375(7) . ?
C3 C7 1.383(7) . ?
C4 H4 0.9300 . ?
C4 C17 1.372(7) . ?
N10 C20 1.335(6) . ?
N10 C1 1.325(6) . ?
C10 C16 1.355(8) . ?
C16 H16 0.9300 . ?
C16 C5 1.407(8) . ?
C18 H18 0.9300 . ?
C18 C12 1.381(7) . ?
C7 H7 0.9300 . ?
C7 C11 1.374(7) . ?
C19 H19 0.9300 . ?
C19 C8 1.379(7) . ?
C11 H11 0.9300 . ?
C11 C14 1.366(8) . ?
C8 C12 1.377(7) . ?
C8 Se6 1.917(5) . ?
C5 H5 0.9300 . ?
C5 C13 1.373(8) . ?
C14 C17 1.362(7) . ?
C14 Cl1 1.739(5) . ?
C13 Se5 1.921(6) . ?
C13 C15 1.375(8) . ?
C17 H17 0.9300 . ?
C12 H12 0.9300 . ?
Se6 C20 1.888(5) . ?
Se5 C1 1.900(5) . ?
C15 H15 0.9300 . ?

loop_
_geom_torsion_atom_site_label_1
_geom_torsion_atom_site_label_2
_geom_torsion_atom_site_label_3
_geom_torsion_atom_site_label_4
_geom_torsion
_geom_torsion_site_symmetry_1
_geom_torsion_site_symmetry_2
_geom_torsion_site_symmetry_3
_geom_torsion_site_symmetry_4
_geom_torsion_publ_flag
Se1 C3 C4 C17 -174.3(4) . . . . ?
Se1 C3 C7 C11 174.1(4) . . . . ?
Cl4 C10 C16 C5 -179.0(4) . . . . ?
Cl6 C6 C18 C12 177.5(4) . . . . ?
C2 C6 C18 C12 -1.4(9) . . . . ?
C2 C19 C8 C12 -2.1(8) . . . . ?
C2 C19 C8 Se6 171.0(4) . . . . ?
C9 C10 C16 C5 1.2(9) . . . . ?
C6 C2 C19 C8 0.5(9) . . . . ?
C6 C18 C12 C8 -0.2(8) . . . . ?
C3 C4 C17 C14 -0.1(8) . . . . ?
C3 C7 C11 C14 0.4(8) . . . . ?
C4 C3 C7 C11 -1.4(8) . . . . ?
C10 C9 C15 C13 1.5(9) . . . . ?
C10 C16 C5 C13 -1.4(9) . . . . ?
C16 C5 C13 Se5 179.2(4) . . . . ?
C16 C5 C13 C15 1.7(9) . . . . ?
C7 C3 C4 C17 1.2(8) . . . . ?
C7 C11 C14 C17 0.8(8) . . . . ?
C7 C11 C14 Cl1 -179.2(4) . . . . ?
C19 C2 C6 Cl6 -177.6(5) . . . . ?
C19 C2 C6 C18 1.2(9) . . . . ?
C19 C8 C12 C18 1.9(8) . . . . ?
C11 C14 C17 C4 -1.0(9) . . . . ?
C8 Se6 C20 N8 13.1(5) . . . . ?
C8 Se6 C20 N10 -168.8(4) . . . . ?
C5 C13 C15 C9 -1.8(9) . . . . ?
Se6 C8 C12 C18 -170.7(4) . . . . ?
Se5 C13 C15 C9 -179.2(5) . . . . ?
Cl1 C14 C17 C4 179.0(4) . . . . ?
C21 N7 C1 N10 2.6(8) . . . . ?
C21 N7 C1 Se5 -179.5(3) . . . . ?
C21 N8 C20 N10 3.8(7) . . . . ?
C21 N8 C20 Se6 -178.3(3) . . . . ?
C20 N8 C21 Se1 -179.3(3) . . . . ?
C20 N8 C21 N7 -0.4(7) . . . . ?
C20 N10 C1 N7 0.2(8) . . . . ?
C20 N10 C1 Se5 -177.7(4) . . . . ?
C15 C9 C10 Cl4 179.0(5) . . . . ?
C15 C9 C10 C16 -1.2(9) . . . . ?
C1 N7 C21 Se1 176.5(4) . . . . ?
C1 N7 C21 N8 -2.5(8) . . . . ?
C1 N10 C20 N8 -3.7(8) . . . . ?
C1 N10 C20 Se6 178.2(4) . . . . ?
